data_4305226
loop_
_publ_author_name
'Marie Vougo-Zanda'
'Jin Huang'
'Ekaterina Anokhina'
'Xiqu Wang'
'Allan J. Jacobson'

_publ_section_title
;
Tossing and Turning: Guests in the Flexible Frameworks of Metal(III)
Dicarboxylates
;
_journal_name_full 'Inorganic Chemistry'
_journal_page_first 11535
_journal_page_last 11542
_journal_paper_doi 10.1021/ic800008f
_journal_volume 47
_journal_year 2008
_chemical_formula_sum 'C11.75 H8.75 Ga N O5'
_chemical_formula_weight 313.67
_chemical_name_systematic
; 
 ? 
;
_space_group_IT_number 74
_symmetry_cell_setting orthorhombic
_symmetry_space_group_name_Hall '-I 2b 2'
_symmetry_space_group_name_H-M 'I m m a'
_atom_sites_solution_hydrogens geom
_atom_sites_solution_primary direct
_atom_sites_solution_secondary difmap
_audit_creation_method SHELXL-97
_cell_angle_alpha 90.00
_cell_angle_beta 90.00
_cell_angle_gamma 90.00
_cell_formula_units_Z 4
_cell_length_a 18.23(2)
_cell_length_b 6.734(8)
_cell_length_c 11.062(12)
_cell_measurement_temperature 570(2)
_cell_volume 1358(3)
_computing_structure_refinement 'SHELXL-97 (Sheldrick, 1997)'
_computing_structure_solution 'SHELXS-97 (Sheldrick, 1990)'
_diffrn_ambient_temperature 570(2)
_diffrn_measured_fraction_theta_full 0.947
_diffrn_measured_fraction_theta_max 0.947
_diffrn_radiation_monochromator graphite
_diffrn_radiation_source 'fine-focus sealed tube'
_diffrn_radiation_type MoK\a
_diffrn_radiation_wavelength 0.71073
_diffrn_reflns_av_R_equivalents 0.1526
_diffrn_reflns_av_sigmaI/netI 0.0731
_diffrn_reflns_limit_h_max 23
_diffrn_reflns_limit_h_min -18
_diffrn_reflns_limit_k_max 7
_diffrn_reflns_limit_k_min -8
_diffrn_reflns_limit_l_max 14
_diffrn_reflns_limit_l_min -14
_diffrn_reflns_number 3593
_diffrn_reflns_theta_full 28.20
_diffrn_reflns_theta_max 28.20
_diffrn_reflns_theta_min 2.15
_exptl_absorpt_coefficient_mu 2.039
_exptl_crystal_density_diffrn 1.534
_exptl_crystal_density_method 'not measured'
_exptl_crystal_F_000 629
_refine_diff_density_max 0.848
_refine_diff_density_min -2.269
_refine_diff_density_rms 0.181
_refine_ls_extinction_coef 0.0005(9)
_refine_ls_extinction_expression Fc^*^=kFc[1+0.001xFc^2^\l^3^/sin(2\q)]^-1/4^
_refine_ls_extinction_method SHELXL
_refine_ls_goodness_of_fit_ref 1.189
_refine_ls_hydrogen_treatment mixed
_refine_ls_matrix_type full
_refine_ls_number_parameters 62
_refine_ls_number_reflns 892
_refine_ls_number_restraints 2
_refine_ls_restrained_S_all 1.187
_refine_ls_R_factor_all 0.0838
_refine_ls_R_factor_gt 0.0737
_refine_ls_shift/su_max 0.000
_refine_ls_shift/su_mean 0.000
_refine_ls_structure_factor_coef Fsqd
_refine_ls_weighting_details 'calc w=1/[\s^2^(Fo^2^)+(0.0000P)^2^+25.6331P] where P=(Fo^2^+2Fc^2^)/3'
_refine_ls_weighting_scheme calc
_refine_ls_wR_factor_gt 0.1755
_refine_ls_wR_factor_ref 0.1815
_reflns_number_gt 728
_reflns_number_total 892
_reflns_threshold_expression >2sigma(I)
_cod_data_source_file ic800008f_si_007.cif
_cod_data_source_block orth
_cod_original_sg_symbol_H-M 'I m m b'
_cod_database_code 4305226

loop_
_symmetry_equiv_pos_as_xyz
'x, y, z'
'-x, -y+1/2, z'
'-x, y+1/2, -z'
'x, -y, -z'
'x+1/2, y+1/2, z+1/2'
'-x+1/2, -y+1, z+1/2'
'-x+1/2, y+1, -z+1/2'
'x+1/2, -y+1/2, -z+1/2'
'-x, -y, -z'
'x, y-1/2, -z'
'x, -y-1/2, z'
'-x, y, z'
'-x+1/2, -y+1/2, -z+1/2'
'x+1/2, y, -z+1/2'
'x+1/2, -y, z+1/2'
'-x+1/2, y+1/2, z+1/2'

loop_
_atom_site_label
_atom_site_type_symbol
_atom_site_fract_x
_atom_site_fract_y
_atom_site_fract_z
_atom_site_U_iso_or_equiv
_atom_site_adp_type
_atom_site_occupancy
_atom_site_symmetry_multiplicity
_atom_site_calc_flag
_atom_site_refinement_flags
_atom_site_disorder_assembly
_atom_site_disorder_group
Ga1 Ga 0.0000 0.0000 0.5000 0.0268(5) Uani 1 4 d S . .
O1 O 0.0000 0.2500 0.5792(6) 0.030(2) Uani 1 4 d SD . .
H1 H 0.0000 0.2500 0.653(2) 0.045 Uiso 1 4 d SD . .
O2 O 0.0790(3) 0.0892(10) 0.3885(5) 0.0607(17) Uani 1 1 d . . .
C2 C 0.1813(4) 0.2500 0.3052(8) 0.039(2) Uani 1 2 d S . .
C1 C 0.1058(4) 0.2500 0.3661(7) 0.044(3) Uani 1 2 d S . .
C3 C 0.2153(4) 0.0791(17) 0.2776(9) 0.071(3) Uani 1 1 d . . .
H3 H 0.1926 -0.0411 0.2952 0.086 Uiso 1 1 calc R . .
N1 N 0.0000 0.2500 0.827(2) 0.15(2) Uani 0.77(4) 4 d SPD . .
C4 C 0.057(2) 0.2500 0.887(3) 0.22(3) Uani 0.77(4) 2 d SPD . .
H4 H 0.1018 0.2500 0.8473 0.267 Uiso 0.77(4) 2 calc SPR . .
C5 C 0.056(3) 0.2500 1.017(4) 0.31(5) Uani 0.77(4) 2 d SPD . .
H5 H 0.1010 0.2500 1.0578 0.368 Uiso 0.77(4) 2 calc SPR . .
C6 C 0.0000 0.2500 1.077(5) 0.46(14) Uani 0.77(4) 4 d SPD . .
H6 H 0.0000 0.2500 1.1608 0.553 Uiso 0.77(4) 4 calc SPR . .

loop_
_atom_site_aniso_label
_atom_site_aniso_U_11
_atom_site_aniso_U_22
_atom_site_aniso_U_33
_atom_site_aniso_U_23
_atom_site_aniso_U_13
_atom_site_aniso_U_12
Ga1 0.0075(5) 0.0530(10) 0.0201(6) 0.0001(6) 0.000 0.000
O1 0.016(3) 0.060(6) 0.013(3) 0.000 0.000 0.000
O2 0.046(3) 0.072(4) 0.064(3) -0.020(3) 0.041(3) -0.029(3)
C2 0.014(3) 0.068(7) 0.034(4) 0.000 0.011(3) 0.000
C1 0.010(3) 0.104(10) 0.020(4) 0.000 0.005(3) 0.000
C3 0.056(5) 0.061(6) 0.098(7) -0.007(5) 0.055(5) -0.009(4)
N1 0.17(4) 0.26(6) 0.030(12) 0.000 0.000 0.000
C4 0.15(4) 0.41(10) 0.11(3) 0.000 0.06(3) 0.000
C5 0.21(5) 0.61(16) 0.10(3) 0.000 -0.08(3) 0.000
C6 0.21(9) 1.1(4) 0.05(3) 0.000 0.000 0.000

loop_
_atom_type_symbol
_atom_type_description
_atom_type_scat_dispersion_real
_atom_type_scat_dispersion_imag
_atom_type_scat_source
C C 0.0033 0.0016 'International Tables Vol C Tables 4.2.6.8 and 6.1.1.4'
O O 0.0106 0.0060 'International Tables Vol C Tables 4.2.6.8 and 6.1.1.4'
Ga Ga 0.2307 1.6083 'International Tables Vol C Tables 4.2.6.8 and 6.1.1.4'
N N 0.0061 0.0033 'International Tables Vol C Tables 4.2.6.8 and 6.1.1.4'
H H 0.0000 0.0000 'International Tables Vol C Tables 4.2.6.8 and 6.1.1.4'

loop_
_geom_angle_atom_site_label_1
_geom_angle_atom_site_label_2
_geom_angle_atom_site_label_3
_geom_angle
_geom_angle_site_symmetry_1
_geom_angle_site_symmetry_3
_geom_angle_publ_flag
O1 Ga1 O1 180.0 . 9_556 ?
O1 Ga1 O2 88.9(2) . 4_556 ?
O1 Ga1 O2 91.1(2) 9_556 4_556 ?
O1 Ga1 O2 88.9(2) . 9_556 ?
O1 Ga1 O2 91.1(2) 9_556 9_556 ?
O2 Ga1 O2 92.8(4) 4_556 9_556 ?
O1 Ga1 O2 91.1(2) . . ?
O1 Ga1 O2 88.9(2) 9_556 . ?
O2 Ga1 O2 87.2(4) 4_556 . ?
O2 Ga1 O2 180.0 9_556 . ?
O1 Ga1 O2 91.1(2) . 12 ?
O1 Ga1 O2 88.9(2) 9_556 12 ?
O2 Ga1 O2 180.0(4) 4_556 12 ?
O2 Ga1 O2 87.2(4) 9_556 12 ?
O2 Ga1 O2 92.8(4) . 12 ?
Ga1 O1 Ga1 125.0(4) . 2 ?
C1 O2 Ga1 133.4(5) . . ?
C3 C2 C3 118.0(9) . 11_565 ?
C3 C2 C1 121.0(4) . . ?
C3 C2 C1 121.0(4) 11_565 . ?
O2 C1 O2 126.3(8) . 11_565 ?
O2 C1 C2 116.8(4) . . ?
O2 C1 C2 116.8(4) 11_565 . ?
C2 C3 C3 121.0(4) . 7_545 ?
C4 N1 C4 115(4) . 2 ?
N1 C4 C5 122(4) . . ?
C6 C5 C4 123(5) . . ?
C5 C6 C5 115(6) . 2 ?

loop_
_geom_bond_atom_site_label_1
_geom_bond_atom_site_label_2
_geom_bond_distance
_geom_bond_site_symmetry_2
_geom_bond_publ_flag
Ga1 O1 1.898(4) . ?
Ga1 O1 1.898(4) 9_556 ?
Ga1 O2 1.989(5) 4_556 ?
Ga1 O2 1.989(5) 9_556 ?
Ga1 O2 1.989(5) . ?
Ga1 O2 1.989(5) 12 ?
O1 Ga1 1.898(4) 2 ?
O2 C1 1.214(7) . ?
C2 C3 1.343(11) . ?
C2 C3 1.343(11) 11_565 ?
C2 C1 1.532(10) . ?
C1 O2 1.214(7) 11_565 ?
C3 C3 1.405(12) 7_545 ?
N1 C4 1.23(4) . ?
N1 C4 1.23(4) 2 ?
C4 C5 1.44(5) . ?
C5 C6 1.22(5) . ?
C6 C5 1.22(5) 2 ?
